data_7123717
loop_
_publ_author_name
'Vinas, Clara'
'Kelemen, Zsolt'
'Pepiol, Ariadna'
'Lupu, Marius'
'Sillanp\"a\"a, Reijo'
'H\"anninen, Mikko'
'Teixidor, Francesc'

_publ_section_title
;
 Icosahedral carboranes as scaffolds for congested regioselective polyaryl
 compounds. The distinct distance tuning of C-C and its antipodal B-B.
;
_journal_name_full 'Chemical Communications'
_journal_paper_doi 10.1039/C9CC04526K
_journal_year 2019
_chemical_formula_moiety 'C12 H15 Mo N3 O5 S'
_chemical_formula_sum 'C12 H15 Mo N3 O5 S'
_chemical_formula_weight 409.27
_chemical_melting_point 498
_chemical_name_systematic
;
<i>cis</i>-Dioxo(methanol)(2,4-dihydroxo-salicylaldehyde
S-methyldithiocarbazone)molybdenum(VI)
;
_space_group_IT_number 14
_space_group_name_Hall '-P 2yn'
_space_group_name_H-M_alt 'P 1 21/n 1'
_symmetry_cell_setting monoclinic
_symmetry_space_group_name_Hall '-P 2yn'
_symmetry_space_group_name_H-M 'P 1 21/n 1'
_atom_sites_solution_hydrogens geom
_atom_sites_solution_primary heavy
_atom_sites_solution_secondary difmap
_audit_block_doi 10.5517/ccy8b1k
_audit_creation_method SHELXL-97
_audit_update_record
;
2012-03-16 deposited with the CCDC.    2019-06-21 downloaded from the CCDC.
;
_cell_angle_alpha 90.00
_cell_angle_beta 107.741(1)
_cell_angle_gamma 90.00
_cell_formula_units_Z 4
_cell_length_a 7.5347(8)
_cell_length_b 18.3928(19)
_cell_length_c 11.1854(12)
_cell_measurement_reflns_used 9840
_cell_measurement_temperature 100(2)
_cell_measurement_theta_max 29.09
_cell_measurement_theta_min 2.21
_cell_volume 1476.4(3)
_computing_cell_refinement 'Bruker SAINT (Bruker-AXS 2009)'
_computing_data_collection 'Bruker APEX2 (Bruker-AXS, 2010)'
_computing_data_reduction 'Bruker SAINT (Bruker-AXS 2009)'
_computing_molecular_graphics 'Bruker SHELXTL(Bruker-AXS 2008)'
_computing_publication_material 'Bruker SHELXTL(Bruker-AXS 2008)'
_computing_structure_refinement 'SHELXL (Sheldrick, 2008)'
_computing_structure_solution 'SHELXS (Sheldrick, 2008)'
_diffrn_ambient_temperature 100(2)
_diffrn_measured_fraction_theta_full 0.996
_diffrn_measured_fraction_theta_max 0.963
_diffrn_measurement_device_type 'Bruker Smart APEX CCD'
_diffrn_measurement_method '\f and \w scans'
_diffrn_radiation_monochromator graphite
_diffrn_radiation_source 'fine-focus sealed tube'
_diffrn_radiation_type MoK\a
_diffrn_radiation_wavelength 0.71073
_diffrn_reflns_av_R_equivalents 0.0497
_diffrn_reflns_av_sigmaI/netI 0.0309
_diffrn_reflns_limit_h_max 10
_diffrn_reflns_limit_h_min -9
_diffrn_reflns_limit_k_max 25
_diffrn_reflns_limit_k_min -25
_diffrn_reflns_limit_l_max 15
_diffrn_reflns_limit_l_min -15
_diffrn_reflns_number 25158
_diffrn_reflns_theta_full 28.00
_diffrn_reflns_theta_max 29.10
_diffrn_reflns_theta_min 2.21
_exptl_absorpt_coefficient_mu 1.057
_exptl_absorpt_correction_T_max 0.9491
_exptl_absorpt_correction_T_min 0.7300
_exptl_absorpt_correction_type multi-scan
_exptl_absorpt_process_details 'SADABS (Sheldrick, 2008a)'
_exptl_crystal_colour red
_exptl_crystal_density_diffrn 1.841
_exptl_crystal_density_method 'not measured'
_exptl_crystal_description parallelepiped
_exptl_crystal_F_000 824
_exptl_crystal_size_max 0.21
_exptl_crystal_size_mid 0.08
_exptl_crystal_size_min 0.05
_refine_diff_density_max 1.726
_refine_diff_density_min -0.640
_refine_diff_density_rms 0.129
_refine_ls_extinction_method none
_refine_ls_goodness_of_fit_ref 1.142
_refine_ls_hydrogen_treatment constr
_refine_ls_matrix_type full
_refine_ls_number_parameters 200
_refine_ls_number_reflns 3827
_refine_ls_number_restraints 0
_refine_ls_restrained_S_all 1.142
_refine_ls_R_factor_all 0.0416
_refine_ls_R_factor_gt 0.0370
_refine_ls_shift/su_max 0.001
_refine_ls_shift/su_mean 0.000
_refine_ls_structure_factor_coef Fsqd
_refine_ls_weighting_details 'calc w=1/[\s^2^(Fo^2^)+(0.0277P)^2^+6.2394P] where P=(Fo^2^+2Fc^2^)/3'
_refine_ls_weighting_scheme calc
_refine_ls_wR_factor_gt 0.0939
_refine_ls_wR_factor_ref 0.0967
_reflns_number_gt 3463
_reflns_number_total 3827
_reflns_threshold_expression >2\s(I)
_cod_data_source_file c9cc04526k2.cif
_cod_data_source_block I
_cod_depositor_comments
;
The following automatic conversions were performed:

'_symmetry_cell_setting' value 'Monoclinic' changed to 'monoclinic'
according to
/home/data/users/saulius/crontab/automatic-downloads/rss-feeds/RSC/lib/dictionaries/cif_core.dic
dictionary named 'cif_core.dic' version 2.4.2 from 2011-04-26.

Automatic conversion script
Id: cif_fix_values 4973 2017-02-22 13:04:09Z antanas 
;
_cod_original_sg_symbol_H-M P2(1)/n
_cod_database_code 7123717

loop_
_symmetry_equiv_pos_as_xyz
'x, y, z'
'-x+1/2, y+1/2, -z+1/2'
'-x, -y, -z'
'x-1/2, -y-1/2, z-1/2'

loop_
_atom_site_label
_atom_site_type_symbol
_atom_site_fract_x
_atom_site_fract_y
_atom_site_fract_z
_atom_site_U_iso_or_equiv
_atom_site_adp_type
_atom_site_occupancy
_atom_site_symmetry_multiplicity
_atom_site_calc_flag
_atom_site_refinement_flags
Mo1 Mo 0.66534(4) 0.898137(14) 0.78724(2) 0.01152(9) Uani 1 1 d .
S1 S 1.03735(11) 0.82589(4) 1.17229(7) 0.01439(16) Uani 1 1 d .
O1 O 0.7034(3) 0.84389(12) 0.6720(2) 0.0157(5) Uani 1 1 d .
O2 O 0.4717(3) 0.86428(14) 0.8145(2) 0.0194(5) Uani 1 1 d .
O3 O 0.5564(3) 0.98561(13) 0.6993(2) 0.0160(5) Uani 1 1 d .
O4 O 0.3506(3) 1.22282(13) 0.5538(2) 0.0167(5) Uani 1 1 d .
H4 H 0.3327 1.2024 0.4840 0.025 Uiso 1 1 d R
O5 O 0.9308(3) 0.95852(13) 0.7688(2) 0.0161(5) Uani 1 1 d .
H5O H 0.9944 0.9896 0.8187 0.024 Uiso 1 1 d R
N1 N 0.7358(4) 0.97320(15) 0.9522(2) 0.0122(5) Uani 1 1 d .
N2 N 0.8480(4) 0.94505(15) 1.0678(2) 0.0129(5) Uani 1 1 d .
N3 N 0.8587(4) 0.84924(15) 0.9335(3) 0.0158(5) Uani 1 1 d .
H3N H 0.9122 0.8070 0.9307 0.021 Uiso 1 1 d R
C1 C 0.6717(4) 1.03831(17) 0.9575(3) 0.0125(6) Uani 1 1 d .
H1 H 0.6951 1.0598 1.0380 0.015 Uiso 1 1 calc R
C2 C 0.5679(4) 1.08010(17) 0.8504(3) 0.0121(6) Uani 1 1 d .
C3 C 0.5254(4) 1.15318(18) 0.8701(3) 0.0139(6) Uani 1 1 d .
H3 H 0.5492 1.1706 0.9535 0.017 Uiso 1 1 calc R
C4 C 0.4505(5) 1.19961(18) 0.7714(3) 0.0148(6) Uani 1 1 d .
H4A H 0.4235 1.2486 0.7863 0.018 Uiso 1 1 calc R
C5 C 0.4145(4) 1.17365(17) 0.6481(3) 0.0143(6) Uani 1 1 d .
C6 C 0.4449(4) 1.10135(17) 0.6251(3) 0.0130(6) Uani 1 1 d .
H6 H 0.4130 1.0838 0.5414 0.016 Uiso 1 1 calc R
C7 C 0.5228(4) 1.05434(17) 0.7259(3) 0.0126(6) Uani 1 1 d .
C8 C 0.9024(4) 0.87934(17) 1.0484(3) 0.0123(6) Uani 1 1 d .
C9 C 1.0231(5) 0.87357(18) 1.3119(3) 0.0142(6) Uani 1 1 d .
H9A H 1.1064 0.9165 1.3290 0.017 Uiso 1 1 calc R
H9B H 0.8940 0.8902 1.3005 0.017 Uiso 1 1 calc R
C10 C 1.0825(5) 0.82042(19) 1.4177(3) 0.0180(6) Uani 1 1 d .
H10 H 1.0128 0.7769 1.4128 0.022 Uiso 1 1 calc R
C11 C 1.0409(5) 0.9330(2) 0.6934(4) 0.0250(8) Uani 1 1 d .
H11A H 1.0966 0.8860 0.7255 0.038 Uiso 1 1 calc R
H11B H 1.1399 0.9682 0.6965 0.038 Uiso 1 1 calc R
H11C H 0.9617 0.9273 0.6064 0.038 Uiso 1 1 calc R
C12 C 1.2286(5) 0.8314(2) 1.5183(3) 0.0208(7) Uani 1 1 d .
H12A H 1.3003 0.8745 1.5252 0.025 Uiso 1 1 calc R
H12B H 1.2613 0.7961 1.5833 0.025 Uiso 1 1 calc R

loop_
_atom_site_aniso_label
_atom_site_aniso_U_11
_atom_site_aniso_U_22
_atom_site_aniso_U_33
_atom_site_aniso_U_23
_atom_site_aniso_U_13
_atom_site_aniso_U_12
Mo1 0.01364(14) 0.01133(14) 0.00715(13) -0.00106(9) -0.00047(9) 0.00001(9)
S1 0.0160(4) 0.0159(4) 0.0086(3) 0.0010(3) -0.0002(3) 0.0033(3)
O1 0.0220(12) 0.0133(11) 0.0089(10) 0.0004(8) 0.0003(9) 0.0002(9)
O2 0.0181(12) 0.0249(13) 0.0130(11) -0.0016(9) 0.0016(9) -0.0022(10)
O3 0.0217(12) 0.0129(11) 0.0092(10) -0.0024(8) -0.0016(9) 0.0025(9)
O4 0.0246(12) 0.0143(11) 0.0089(10) 0.0010(8) 0.0019(9) 0.0028(9)
O5 0.0175(11) 0.0165(11) 0.0144(11) -0.0059(9) 0.0047(9) -0.0036(9)
N1 0.0115(12) 0.0148(12) 0.0081(11) 0.0007(9) -0.0002(9) -0.0003(9)
N2 0.0123(12) 0.0140(12) 0.0094(12) 0.0008(9) -0.0009(9) 0.0010(9)
N3 0.0200(14) 0.0132(13) 0.0106(12) 0.0003(10) -0.0007(10) 0.0042(10)
C1 0.0126(14) 0.0153(14) 0.0081(13) -0.0023(11) 0.0009(11) -0.0010(11)
C2 0.0121(14) 0.0134(14) 0.0100(13) 0.0001(11) 0.0024(11) 0.0000(11)
C3 0.0141(15) 0.0167(15) 0.0091(13) -0.0010(11) 0.0010(11) 0.0006(11)
C4 0.0175(15) 0.0131(14) 0.0122(14) -0.0017(11) 0.0020(12) 0.0008(11)
C5 0.0122(14) 0.0149(15) 0.0151(15) 0.0013(12) 0.0031(12) -0.0007(11)
C6 0.0144(14) 0.0144(14) 0.0083(13) -0.0011(11) 0.0009(11) 0.0002(11)
C7 0.0095(14) 0.0146(14) 0.0125(14) -0.0011(11) 0.0017(11) 0.0002(11)
C8 0.0111(14) 0.0160(14) 0.0086(13) 0.0004(11) 0.0010(11) -0.0017(11)
C9 0.0160(15) 0.0165(15) 0.0075(13) 0.0003(11) -0.0001(11) 0.0001(11)
C10 0.0223(17) 0.0195(16) 0.0135(15) 0.0010(12) 0.0072(13) 0.0008(13)
C11 0.0222(18) 0.030(2) 0.0252(18) -0.0123(15) 0.0103(15) -0.0030(14)
C12 0.0208(17) 0.0285(18) 0.0132(15) 0.0047(13) 0.0052(13) 0.0062(14)

loop_
_atom_type_symbol
_atom_type_description
_atom_type_scat_dispersion_real
_atom_type_scat_dispersion_imag
_atom_type_scat_source
C C 0.0033 0.0016 'International Tables Vol C Tables 4.2.6.8 and 6.1.1.4'
H H 0.0000 0.0000 'International Tables Vol C Tables 4.2.6.8 and 6.1.1.4'
N N 0.0061 0.0033 'International Tables Vol C Tables 4.2.6.8 and 6.1.1.4'
O O 0.0106 0.0060 'International Tables Vol C Tables 4.2.6.8 and 6.1.1.4'
S S 0.1246 0.1234 'International Tables Vol C Tables 4.2.6.8 and 6.1.1.4'
Mo Mo -1.6832 0.6857 'International Tables Vol C Tables 4.2.6.8 and 6.1.1.4'

loop_
_citation_id
_citation_doi
_citation_year
1 10.1080/00958972.2013.791922 2013

loop_
_geom_angle_atom_site_label_1
_geom_angle_atom_site_label_2
_geom_angle_atom_site_label_3
_geom_angle
O2 Mo1 O1 105.67(12)
O2 Mo1 O3 98.15(11)
O1 Mo1 O3 104.07(10)
O2 Mo1 N3 97.90(12)
O1 Mo1 N3 95.95(11)
O3 Mo1 N3 149.80(11)
O2 Mo1 N1 94.56(11)
O1 Mo1 N1 157.54(11)
O3 Mo1 N1 82.13(9)
N3 Mo1 N1 71.23(10)
O2 Mo1 O5 171.85(10)
O1 Mo1 O5 82.42(10)
O3 Mo1 O5 78.63(10)
N3 Mo1 O5 81.92(10)
N1 Mo1 O5 77.64(9)
C8 S1 C9 103.70(15)
C7 O3 Mo1 138.7(2)
C5 O4 H4 110.0
C11 O5 Mo1 123.9(2)
C11 O5 H5O 107.4
Mo1 O5 H5O 126.3
C1 N1 N2 115.1(3)
C1 N1 Mo1 127.5(2)
N2 N1 Mo1 117.09(19)
C8 N2 N1 108.4(3)
C8 N3 Mo1 119.5(2)
C8 N3 H3N 114.6
Mo1 N3 H3N 125.8
N1 C1 C2 124.8(3)
N1 C1 H1 117.6
C2 C1 H1 117.6
C7 C2 C3 118.3(3)
C7 C2 C1 123.3(3)
C3 C2 C1 118.1(3)
C4 C3 C2 121.5(3)
C4 C3 H3 119.2
C2 C3 H3 119.2
C3 C4 C5 119.1(3)
C3 C4 H4A 120.4
C5 C4 H4A 120.4
O4 C5 C6 122.2(3)
O4 C5 C4 116.9(3)
C6 C5 C4 121.0(3)
C5 C6 C7 119.7(3)
C5 C6 H6 120.2
C7 C6 H6 120.2
O3 C7 C6 117.7(3)
O3 C7 C2 122.1(3)
C6 C7 C2 120.2(3)
N2 C8 N3 122.6(3)
N2 C8 S1 121.4(2)
N3 C8 S1 116.1(2)
C10 C9 S1 106.4(2)
C10 C9 H9A 110.5
S1 C9 H9A 110.5
C10 C9 H9B 110.5
S1 C9 H9B 110.5
H9A C9 H9B 108.6
C12 C10 C9 122.8(3)
C12 C10 H10 118.6
C9 C10 H10 118.6
O5 C11 H11A 109.5
O5 C11 H11B 109.5
H11A C11 H11B 109.5
O5 C11 H11C 109.5
H11A C11 H11C 109.5
H11B C11 H11C 109.5
C10 C12 H12A 120.0
C10 C12 H12B 120.0
H12A C12 H12B 120.0

loop_
_geom_bond_atom_site_label_1
_geom_bond_atom_site_label_2
_geom_bond_distance
Mo1 O2 1.697(3)
Mo1 O1 1.722(2)
Mo1 O3 1.933(2)
Mo1 N3 2.038(3)
Mo1 N1 2.235(3)
Mo1 O5 2.351(2)
S1 C8 1.750(3)
S1 C9 1.822(3)
O3 C7 1.340(4)
O4 C5 1.361(4)
O4 H4 0.8400
O5 C11 1.431(4)
O5 H5O 0.8400
N1 C1 1.299(4)
N1 N2 1.410(4)
N2 C8 1.315(4)
N3 C8 1.345(4)
N3 H3N 0.8801
C1 C2 1.437(4)
C1 H1 0.9500
C2 C7 1.411(4)
C2 C3 1.414(4)
C3 C4 1.373(4)
C3 H3 0.9500
C4 C5 1.406(4)
C4 H4A 0.9500
C5 C6 1.387(4)
C6 C7 1.400(4)
C6 H6 0.9500
C9 C10 1.495(4)
C9 H9A 0.9900
C9 H9B 0.9900
C10 C12 1.327(5)
C10 H10 0.9500
C11 H11A 0.9800
C11 H11B 0.9800
C11 H11C 0.9800
C12 H12A 0.9500
C12 H12B 0.9500

loop_
_geom_hbond_atom_site_label_D
_geom_hbond_atom_site_label_H
_geom_hbond_atom_site_label_A
_geom_hbond_distance_DH
_geom_hbond_distance_HA
_geom_hbond_distance_DA
_geom_hbond_angle_DHA
_geom_hbond_site_symmetry_A
O4 H4 O1 0.84 1.89 2.725(3) 179 3_676
O5 H5O N2 0.84 1.88 2.722(4) 176 3_777
N3 H3N O4 0.88 2.33 3.168(4) 159 2_646
